data_7250971
loop_
_publ_author_name
'Antonova, Elina V.'
'Kashina, Maria V.'
'Ivanov, Daniil M.'
'Bokach, Nadezhda A.'
'Kinzhalov, Mikhail A.'

_publ_section_title
;
 Crystal engineering with ambidentate thiocyanate: thiocyanate nitrogen as
 a halogen bond acceptor in platinum(ii) complexes
;
_journal_issue 42
_journal_name_full CrystEngComm
_journal_page_first 6942
_journal_page_last 6948
_journal_paper_doi 10.1039/D5CE00678C
_journal_volume 27
_journal_year 2025
_chemical_formula_moiety 'C18 H11 Br2 Cl N2 Pt'
_chemical_formula_sum 'C18 H11 Br2 Cl N2 Pt'
_chemical_formula_weight 645.65
_space_group_crystal_system monoclinic
_space_group_IT_number 14
_space_group_name_Hall '-P 2ybc'
_space_group_name_H-M_alt 'P 1 21/c 1'
_atom_sites_solution_hydrogens geom
_atom_sites_solution_primary dual
_audit_creation_date 2025-07-03
_audit_creation_method
;
Olex2 1.5
(compiled 2025.05.31 svn.r86d253d1 for OlexSys, GUI svn.r7254)
;
_audit_update_record
;
2025-07-02 deposited with the CCDC.	2025-09-16 downloaded from the CCDC.
;
_cell_angle_alpha 90
_cell_angle_beta 95.3580(10)
_cell_angle_gamma 90
_cell_formula_units_Z 4
_cell_length_a 14.2022(2)
_cell_length_b 5.41790(10)
_cell_length_c 22.6784(3)
_cell_measurement_reflns_used 12893
_cell_measurement_temperature 100.00(10)
_cell_measurement_theta_max 76.6610
_cell_measurement_theta_min 3.1330
_cell_volume 1737.39(5)
_computing_cell_refinement 'CrysAlisPro 1.171.40.71a (Rigaku OD, 2020)'
_computing_data_collection 'CrysAlisPro 1.171.40.71a (Rigaku OD, 2020)'
_computing_data_reduction 'CrysAlisPro 1.171.40.71a (Rigaku OD, 2020)'
_computing_molecular_graphics 'Olex2 1.5 (Dolomanov et al., 2009)'
_computing_publication_material 'Olex2 1.5 (Dolomanov et al., 2009)'
_computing_structure_refinement 'SHELXL 2019/3 (Sheldrick, 2015)'
_computing_structure_solution 'SHELXT 2014/4 (Sheldrick, 2014)'
_diffrn_ambient_environment N~2~
_diffrn_ambient_temperature 100.00(10)
_diffrn_detector 'Hybrid Pixel Array Detector'
_diffrn_detector_area_resol_mean 10.0000
_diffrn_detector_type HyPix
_diffrn_measured_fraction_theta_full 1.000
_diffrn_measured_fraction_theta_max 1.000
_diffrn_measurement_details
;
List of Runs (angles in degrees, time in seconds):

  # Type    Start    End  Width  t~exp~   \w     \q     \k     \f   Frames
#--------------------------------------------------------------------------
  1  \w    -19.00  16.00   0.50    0.06    --  -47.20  19.00  30.00   70
  2  \w    -62.00 -34.00   0.50    0.25    -- -106.00  61.00  90.00   56
  3  \w    -71.00 -46.00   0.50    0.25    -- -106.00  61.00  60.00   50
  4  \w    -78.00  22.00   0.50    0.06    --  -47.20  96.00-113.00  200
  5  \w    -24.00  55.00   0.50    0.06    --   47.20 -96.00 137.00  158
  6  \w     65.00  91.00   0.50    0.06    --   47.20-125.00 150.00   52
  7  \w     60.00 106.00   0.50    0.25    --  107.75 -96.00 137.00   92
  8  \w     73.00 100.00   0.50    0.25    --  107.75 -77.00 120.00   54
  9  \w     68.00  93.00   0.50    0.25    --  107.75 -77.00 150.00   50
 10  \w     39.00  71.00   0.50    0.25    --  107.75 -61.00 150.00   64
 11  \w     36.00  61.00   0.50    0.25    --  107.75 -77.00 150.00   50
 12  \w     35.00  60.00   0.50    0.25    --  107.75 -61.00 120.00   50
 13  \w     45.00  71.00   0.50    0.25    --  107.75 -61.00  30.00   52
 14  \w     42.00  71.00   0.50    0.25    --  107.75 -61.00 -30.00   58
 15  \w     38.00  67.00   0.50    0.25    --  107.75 -61.00 -60.00   58
 16  \w     36.00  70.00   0.50    0.25    --  107.75 -61.00   0.00   68
 17  \w     75.00 111.00   0.50    0.25    --  107.75-125.00   0.00   72
 18  \w     38.00  69.00   0.50    0.25    --  107.75 -61.00-150.00   62
 19  \w     62.00 102.00   0.50    0.25    --  107.75 -77.00-180.00   80
 20  \w     35.00  72.00   0.50    0.25    --  107.75-125.00 -60.00   74
 21  \w    -27.00  24.00   0.50    0.06    --   47.20 -19.00  30.00  102
 22  \w     84.00 169.00   0.50    0.25    --  107.75  96.00-113.00  170
 23  \w    150.00 176.00   0.50    0.25    --  107.75  45.00 -60.00   52
 24  \w    123.00 177.00   0.50    0.25    --  107.75  45.00-150.00  108
 25  \w    115.00 140.00   0.50    0.25    --  107.75  45.00 -60.00   50
 26  \w     98.00 155.00   0.50    0.25    --  107.75  30.00-150.00  114
 27  \w     74.00 119.00   0.50    0.06    --   47.20 125.00 120.00   90
 28  \w    111.00 136.00   0.50    0.25    --  107.75  77.00 150.00   50
 29  \w    -68.00 -38.00   0.50    0.25    -- -106.00  77.00-120.00   60
 30  \w   -106.00 -59.00   0.50    0.25    -- -106.00  96.00-113.00   94
 31  \w   -155.00-130.00   0.50    0.25    -- -106.00 -96.00 137.00   50
 32  \w      0.00  26.00   0.50    0.06    --  -47.20  95.00-113.00   52
 33  \w   -102.00 -76.00   0.50    0.06    --  -47.20-125.00 120.00   52
 34  \w     81.00 108.00   0.50    0.06    --   47.20 125.00 -90.00   54
 35  \w    -10.00  26.00   0.50    0.06    --   47.20 -19.00 120.00   72
 36  \w    -27.00  -2.00   0.50    0.06    --   47.20 -19.00  90.00   50
 37  \w   -112.00 -69.00   0.50    0.25    -- -106.00 125.00-120.00   86
 38  \w   -109.00 -83.00   0.50    0.25    -- -106.00 -77.00-150.00   52
 39  \w   -136.00 -97.00   0.50    0.25    -- -106.00 -45.00  60.00   78
 40  \w   -166.00-128.00   0.50    0.25    -- -106.00 -82.00-167.62   76
 41  \w   -149.00-123.00   0.50    0.25    -- -106.00 -94.00 150.00   52
 42  \w   -108.00 -82.00   0.50    0.25    -- -106.00 -82.00-167.62   52
 43  \w   -124.00 -83.00   0.50    0.25    -- -106.00 -77.00-180.00   82
 44  \w    -60.00 -35.00   0.50    0.25    -- -106.00  61.00-150.00   50
 45  \w   -177.00-118.00   0.50    0.25    -- -106.00 -94.00-180.00  118
 46  \w   -108.00 -82.00   0.50    0.25    -- -106.00 -79.00-154.51   52
 47  \w   -108.00 -83.00   0.50    0.25    -- -106.00 -94.00 150.00   50
 48  \w     87.00 112.00   0.50    0.25    --  107.75-125.00-180.00   50
 49  \w     35.00  73.00   0.50    0.25    --  107.75 -77.00-120.00   76
 50  \w     35.00  44.50   0.50    0.25    --  107.75 -61.00-180.00   19
;
_diffrn_measurement_device 'four-circle diffractometer'
_diffrn_measurement_device_type 'XtaLAB Synergy, Single source at home/near, HyPix'
_diffrn_measurement_method '\w scans'
_diffrn_orient_matrix_type 'CrysAlisPro convention (1999,Acta A55,543-557)'
_diffrn_orient_matrix_UB_11 -0.0370230000
_diffrn_orient_matrix_UB_12 -0.2595200000
_diffrn_orient_matrix_UB_13 -0.0176491000
_diffrn_orient_matrix_UB_21 0.0931699000
_diffrn_orient_matrix_UB_22 -0.0564603000
_diffrn_orient_matrix_UB_23 -0.0270350000
_diffrn_orient_matrix_UB_31 0.0425824000
_diffrn_orient_matrix_UB_32 -0.1018228000
_diffrn_orient_matrix_UB_33 0.0600986000
_diffrn_radiation_monochromator mirror
_diffrn_radiation_probe x-ray
_diffrn_radiation_type 'Cu K\a'
_diffrn_radiation_wavelength 1.54184
_diffrn_reflns_av_R_equivalents 0.0464
_diffrn_reflns_av_unetI/netI 0.0302
_diffrn_reflns_Laue_measured_fraction_full 1.000
_diffrn_reflns_Laue_measured_fraction_max 1.000
_diffrn_reflns_limit_h_max 17
_diffrn_reflns_limit_h_min -16
_diffrn_reflns_limit_k_max 5
_diffrn_reflns_limit_k_min -6
_diffrn_reflns_limit_l_max 27
_diffrn_reflns_limit_l_min -24
_diffrn_reflns_number 18667
_diffrn_reflns_point_group_measured_fraction_full 1.000
_diffrn_reflns_point_group_measured_fraction_max 1.000
_diffrn_reflns_theta_full 67.480
_diffrn_reflns_theta_max 67.480
_diffrn_reflns_theta_min 3.125
_diffrn_source 'micro-focus sealed X-ray tube'
_diffrn_source_type 'PhotonJet (Cu) X-ray Source'
_exptl_absorpt_coefficient_mu 21.921
_exptl_absorpt_correction_T_max 1.00000
_exptl_absorpt_correction_T_min 0.40847
_exptl_absorpt_correction_type multi-scan
_exptl_absorpt_process_details
;
CrysAlisPro 1.171.40.71a (Rigaku Oxford Diffraction, 2020)
Empirical absorption correction using spherical harmonics,
 implemented in SCALE3 ABSPACK scaling algorithm.
;
_exptl_crystal_colour 'clear yellow'
_exptl_crystal_colour_lustre clear
_exptl_crystal_colour_primary yellow
_exptl_crystal_density_diffrn 2.468
_exptl_crystal_description prism
_exptl_crystal_F_000 1192
_exptl_crystal_size_max 0.11
_exptl_crystal_size_mid 0.07
_exptl_crystal_size_min 0.05
_refine_diff_density_max 2.488
_refine_diff_density_min -1.075
_refine_diff_density_rms 0.144
_refine_ls_extinction_coef 0.00008(2)
_refine_ls_extinction_expression Fc^*^=kFc[1+0.001xFc^2^\l^3^/sin(2\q)]^-1/4^
_refine_ls_extinction_method 'SHELXL-2019/2 (Sheldrick 2019)'
_refine_ls_goodness_of_fit_ref 1.054
_refine_ls_hydrogen_treatment constr
_refine_ls_matrix_type full
_refine_ls_number_parameters 218
_refine_ls_number_reflns 3141
_refine_ls_number_restraints 0
_refine_ls_restrained_S_all 1.054
_refine_ls_R_factor_all 0.0243
_refine_ls_R_factor_gt 0.0234
_refine_ls_shift/su_max 0.002
_refine_ls_shift/su_mean 0.000
_refine_ls_structure_factor_coef Fsqd
_refine_ls_weighting_details 'w=1/[\s^2^(Fo^2^)+(0.0286P)^2^+4.9336P] where P=(Fo^2^+2Fc^2^)/3'
_refine_ls_weighting_scheme calc
_refine_ls_wR_factor_gt 0.0587
_refine_ls_wR_factor_ref 0.0593
_reflns_Friedel_coverage 0.000
_reflns_number_gt 3028
_reflns_number_total 3141
_reflns_threshold_expression 'I > 2\s(I)'
_cod_data_source_file d5ce00678c5.cif
_cod_data_source_block 16609_sev-488
_cod_depositor_comments 'Adding full bibliography for 7250969--7250973.cif.'
_cod_database_code 7250971
_shelx_shelxl_version_number 2019/3
_chemical_oxdiff_formula 'Pt1 N2 Cl1 Br3 C18 H10'
_shelx_space_group_comment
;
The symmetry employed for this shelxl refinement is uniquely defined
by the following loop, which should always be used as a source of
symmetry information in preference to the above space-group names.
They are only intended as comments.
;
_shelx_estimated_absorpt_t_max 0.407
_shelx_estimated_absorpt_t_min 0.197
_reflns_odcompleteness_completeness 99.87
_reflns_odcompleteness_iscentric 1
_reflns_odcompleteness_theta 74.33
_olex2_refinement_description
;
1. Fixed Uiso
 At 1.2 times of:
  All C(H) groups
2.a Aromatic/amide H refined with riding coordinates:
 C8(H8), C2(H2), C4(H4), C5(H5), C11(H11), C10(H10), C9(H9), C17(H17), C3(H3),
 C18(H18), C15(H15)
;
_olex2_submission_special_instructions 'No special instructions were received'
_oxdiff_exptl_absorpt_empirical_details
;
Empirical correction (ABSPACK) includes:
- Absorption correction using spherical harmonics
- Frame scaling
;
_oxdiff_exptl_absorpt_empirical_full_max 2.031
_oxdiff_exptl_absorpt_empirical_full_min 0.692

loop_
_space_group_symop_operation_xyz
'x, y, z'
'-x, y+1/2, -z+1/2'
'-x, -y, -z'
'x, -y-1/2, z-1/2'

loop_
_atom_site_label
_atom_site_type_symbol
_atom_site_fract_x
_atom_site_fract_y
_atom_site_fract_z
_atom_site_U_iso_or_equiv
_atom_site_adp_type
_atom_site_occupancy
_atom_site_site_symmetry_order
_atom_site_calc_flag
_atom_site_refinement_flags_posn
_atom_site_refinement_flags_adp
_atom_site_refinement_flags_occupancy
_atom_site_disorder_assembly
_atom_site_disorder_group
Pt1 Pt 0.15919(2) 0.66969(3) 0.38253(2) 0.01444(9) Uani 1 1 d . . . . .
Br1 Br 0.48841(3) 0.41717(9) 0.29805(2) 0.02445(12) Uani 1 1 d . . . . .
Br2 Br 0.65661(4) -0.34477(10) 0.44249(2) 0.03243(14) Uani 1 1 d . . . . .
Cl1 Cl 0.13870(7) 0.45202(18) 0.47242(4) 0.0189(2) Uani 1 1 d . . . . .
N2 N 0.3247(3) 0.3199(6) 0.37404(16) 0.0194(7) Uani 1 1 d . . . . .
N1 N 0.0456(2) 0.9009(7) 0.38764(14) 0.0168(7) Uani 1 1 d . . . . .
C8 C -0.0359(3) 1.2539(8) 0.34661(18) 0.0188(8) Uani 1 1 d . . . . .
H8 H -0.041831 1.378685 0.318361 0.023 Uiso 1 1 calc R U . . .
C1 C 0.1749(3) 0.8808(8) 0.31187(18) 0.0182(8) Uani 1 1 d . . . . .
C6 C 0.1092(3) 1.0761(8) 0.30417(17) 0.0165(8) Uani 1 1 d . . . . .
C2 C 0.2453(3) 0.8662(8) 0.27238(18) 0.0198(8) Uani 1 1 d . . . . .
H2 H 0.289173 0.738406 0.276133 0.024 Uiso 1 1 calc R U . . .
C13 C 0.3982(3) 0.1543(7) 0.38552(19) 0.0188(9) Uani 1 1 d . . . . .
C7 C 0.0371(3) 1.0836(8) 0.34641(17) 0.0166(8) Uani 1 1 d . . . . .
C4 C 0.1857(3) 1.2333(8) 0.22113(18) 0.0213(9) Uani 1 1 d . . . . .
H4 H 0.189806 1.349726 0.191350 0.026 Uiso 1 1 calc R U . . .
C5 C 0.1150(3) 1.2506(8) 0.25932(18) 0.0187(8) Uani 1 1 d . . . . .
H5 H 0.071333 1.378809 0.255012 0.022 Uiso 1 1 calc R U . . .
C11 C -0.0176(3) 0.8820(8) 0.42811(17) 0.0185(8) Uani 1 1 d . . . . .
H11 H -0.011611 0.753602 0.455430 0.022 Uiso 1 1 calc R U . . .
C12 C 0.2625(3) 0.4602(8) 0.37505(17) 0.0183(8) Uani 1 1 d . . . . .
C10 C -0.0907(3) 1.0465(9) 0.43021(18) 0.0218(9) Uani 1 1 d . . . . .
H10 H -0.133464 1.030825 0.458660 0.026 Uiso 1 1 calc R U . . .
C14 C 0.4807(3) 0.1743(8) 0.35710(19) 0.0205(9) Uani 1 1 d . . . . .
C9 C -0.0997(3) 1.2375(9) 0.38895(19) 0.0236(9) Uani 1 1 d . . . . .
H9 H -0.148144 1.352677 0.389837 0.028 Uiso 1 1 calc R U . . .
C17 C 0.4657(3) -0.1850(8) 0.4429(2) 0.0227(9) Uani 1 1 d . . . . .
H17 H 0.460788 -0.309732 0.470648 0.027 Uiso 1 1 calc R U . . .
C3 C 0.2502(3) 1.0403(9) 0.22789(18) 0.0228(9) Uani 1 1 d . . . . .
H3 H 0.297377 1.027545 0.202222 0.027 Uiso 1 1 calc R U . . .
C18 C 0.3900(3) -0.0290(8) 0.42797(18) 0.0206(8) Uani 1 1 d . . . . .
H18 H 0.334168 -0.046244 0.446022 0.025 Uiso 1 1 calc R U . . .
C16 C 0.5488(3) -0.1538(8) 0.4162(2) 0.0239(10) Uani 1 1 d . . . . .
C15 C 0.5571(3) 0.0217(8) 0.37253(19) 0.0232(9) Uani 1 1 d . . . . .
H15 H 0.612566 0.036350 0.354042 0.028 Uiso 1 1 calc R U . . .

loop_
_atom_site_aniso_label
_atom_site_aniso_U_11
_atom_site_aniso_U_22
_atom_site_aniso_U_33
_atom_site_aniso_U_23
_atom_site_aniso_U_13
_atom_site_aniso_U_12
Pt1 0.01227(12) 0.01466(12) 0.01622(11) -0.00016(6) 0.00036(7) 0.00232(6)
Br1 0.0226(2) 0.0252(3) 0.0263(2) 0.00318(18) 0.00598(17) 0.00207(18)
Br2 0.0251(3) 0.0359(3) 0.0356(3) 0.0027(2) -0.0011(2) 0.0150(2)
Cl1 0.0176(5) 0.0230(5) 0.0164(4) 0.0061(4) 0.0030(3) 0.0066(4)
N2 0.0163(19) 0.0202(19) 0.0212(17) -0.0037(13) 0.0003(14) 0.0016(14)
N1 0.0173(17) 0.0165(17) 0.0164(15) -0.0003(13) 0.0007(13) 0.0012(14)
C8 0.022(2) 0.0134(19) 0.0204(19) 0.0018(16) -0.0025(16) 0.0033(17)
C1 0.017(2) 0.0181(19) 0.0187(19) -0.0013(16) -0.0022(15) -0.0016(16)
C6 0.0135(19) 0.019(2) 0.0168(18) -0.0051(16) -0.0029(15) -0.0035(16)
C2 0.016(2) 0.022(2) 0.021(2) -0.0026(16) 0.0006(16) -0.0006(16)
C13 0.018(2) 0.018(2) 0.020(2) -0.0043(15) -0.0012(16) 0.0021(16)
C7 0.017(2) 0.016(2) 0.0159(18) -0.0038(15) -0.0053(15) -0.0012(16)
C4 0.023(2) 0.022(2) 0.0186(19) 0.0012(17) -0.0004(16) -0.0059(18)
C5 0.017(2) 0.017(2) 0.0205(19) -0.0004(17) -0.0039(15) -0.0006(16)
C11 0.015(2) 0.024(2) 0.0168(18) 0.0014(16) 0.0011(15) 0.0025(17)
C12 0.017(2) 0.020(2) 0.0173(18) -0.0008(16) -0.0003(15) -0.0010(17)
C10 0.019(2) 0.029(2) 0.0176(19) 0.0003(17) 0.0030(15) 0.0044(17)
C14 0.020(2) 0.020(2) 0.021(2) -0.0047(16) 0.0020(17) 0.0014(16)
C9 0.020(2) 0.025(2) 0.026(2) -0.0008(19) -0.0013(17) 0.0077(18)
C17 0.021(2) 0.023(2) 0.023(2) -0.0005(17) -0.0016(17) 0.0039(17)
C3 0.018(2) 0.032(2) 0.0188(19) -0.0016(18) 0.0024(16) -0.0041(18)
C18 0.019(2) 0.021(2) 0.0210(19) -0.0025(17) -0.0006(16) -0.0018(17)
C16 0.023(2) 0.022(2) 0.026(2) -0.0020(17) -0.0048(18) 0.0083(17)
C15 0.017(2) 0.026(2) 0.026(2) -0.0031(18) 0.0032(16) 0.0031(17)

loop_
_atom_type_symbol
_atom_type_description
_atom_type_scat_dispersion_real
_atom_type_scat_dispersion_imag
_atom_type_scat_source
C C 0.0181 0.0091 'International Tables Vol C Tables 4.2.6.8 and 6.1.1.4'
H H 0.0000 0.0000 'International Tables Vol C Tables 4.2.6.8 and 6.1.1.4'
Br Br -0.6763 1.2805 'International Tables Vol C Tables 4.2.6.8 and 6.1.1.4'
Cl Cl 0.3639 0.7018 'International Tables Vol C Tables 4.2.6.8 and 6.1.1.4'
N N 0.0311 0.0180 'International Tables Vol C Tables 4.2.6.8 and 6.1.1.4'
Pt Pt -4.5932 6.9264 'International Tables Vol C Tables 4.2.6.8 and 6.1.1.4'

loop_
_geom_angle_atom_site_label_1
_geom_angle_atom_site_label_2
_geom_angle_atom_site_label_3
_geom_angle
_geom_angle_site_symmetry_1
_geom_angle_site_symmetry_3
_geom_angle_publ_flag
N1 Pt1 Cl1 95.39(10) . . ?
C1 Pt1 Cl1 174.57(12) . . ?
C1 Pt1 N1 80.97(16) . . ?
C12 Pt1 Cl1 86.40(12) . . ?
C12 Pt1 N1 178.03(14) . . ?
C12 Pt1 C1 97.30(18) . . ?
C12 N2 C13 168.1(4) . . ?
C7 N1 Pt1 115.2(3) . . ?
C11 N1 Pt1 124.7(3) . . ?
C11 N1 C7 120.1(4) . . ?
C7 C8 H8 120.1 . . ?
C9 C8 H8 120.1 . . ?
C9 C8 C7 119.9(4) . . ?
C6 C1 Pt1 114.0(3) . . ?
C2 C1 Pt1 128.2(3) . . ?
C2 C1 C6 117.7(4) . . ?
C1 C6 C7 115.7(4) . . ?
C5 C6 C1 121.0(4) . . ?
C5 C6 C7 123.3(4) . . ?
C1 C2 H2 119.6 . . ?
C3 C2 C1 120.8(4) . . ?
C3 C2 H2 119.6 . . ?
N2 C13 C14 121.0(4) . . ?
N2 C13 C18 118.7(4) . . ?
C14 C13 C18 120.2(4) . . ?
N1 C7 C8 120.0(4) . . ?
N1 C7 C6 113.9(4) . . ?
C8 C7 C6 126.0(4) . . ?
C5 C4 H4 120.3 . . ?
C5 C4 C3 119.3(4) . . ?
C3 C4 H4 120.3 . . ?
C6 C5 H5 119.9 . . ?
C4 C5 C6 120.2(4) . . ?
C4 C5 H5 119.9 . . ?
N1 C11 H11 119.0 . . ?
N1 C11 C10 121.9(4) . . ?
C10 C11 H11 119.0 . . ?
N2 C12 Pt1 174.9(4) . . ?
C11 C10 H10 120.6 . . ?
C11 C10 C9 118.8(4) . . ?
C9 C10 H10 120.6 . . ?
C13 C14 Br1 119.3(3) . . ?
C15 C14 Br1 120.0(3) . . ?
C15 C14 C13 120.7(4) . . ?
C8 C9 C10 119.3(4) . . ?
C8 C9 H9 120.4 . . ?
C10 C9 H9 120.4 . . ?
C18 C17 H17 120.3 . . ?
C18 C17 C16 119.5(4) . . ?
C16 C17 H17 120.3 . . ?
C2 C3 C4 120.9(4) . . ?
C2 C3 H3 119.5 . . ?
C4 C3 H3 119.5 . . ?
C13 C18 H18 120.3 . . ?
C17 C18 C13 119.3(4) . . ?
C17 C18 H18 120.3 . . ?
C17 C16 Br2 119.5(3) . . ?
C15 C16 Br2 118.6(4) . . ?
C15 C16 C17 121.9(4) . . ?
C14 C15 C16 118.3(4) . . ?
C14 C15 H15 120.8 . . ?
C16 C15 H15 120.8 . . ?

loop_
_geom_bond_atom_site_label_1
_geom_bond_atom_site_label_2
_geom_bond_distance
_geom_bond_site_symmetry_2
_geom_bond_publ_flag
Pt1 Cl1 2.3963(9) . ?
Pt1 N1 2.054(3) . ?
Pt1 C1 1.998(4) . ?
Pt1 C12 1.875(4) . ?
Br1 C14 1.888(4) . ?
Br2 C16 1.897(4) . ?
N2 C13 1.383(6) . ?
N2 C12 1.168(6) . ?
N1 C7 1.359(5) . ?
N1 C11 1.347(6) . ?
C8 H8 0.9300 . ?
C8 C7 1.387(6) . ?
C8 C9 1.384(6) . ?
C1 C6 1.410(6) . ?
C1 C2 1.406(6) . ?
C6 C7 1.467(6) . ?
C6 C5 1.397(6) . ?
C2 H2 0.9300 . ?
C2 C3 1.388(6) . ?
C13 C14 1.392(6) . ?
C13 C18 1.396(6) . ?
C4 H4 0.9300 . ?
C4 C5 1.389(6) . ?
C4 C3 1.390(7) . ?
C5 H5 0.9300 . ?
C11 H11 0.9300 . ?
C11 C10 1.373(6) . ?
C10 H10 0.9300 . ?
C10 C9 1.393(7) . ?
C14 C15 1.383(6) . ?
C9 H9 0.9300 . ?
C17 H17 0.9300 . ?
C17 C18 1.385(6) . ?
C17 C16 1.387(7) . ?
C3 H3 0.9300 . ?
C18 H18 0.9300 . ?
C16 C15 1.386(7) . ?
C15 H15 0.9300 . ?

loop_
_geom_torsion_atom_site_label_1
_geom_torsion_atom_site_label_2
_geom_torsion_atom_site_label_3
_geom_torsion_atom_site_label_4
_geom_torsion
_geom_torsion_site_symmetry_1
_geom_torsion_site_symmetry_2
_geom_torsion_site_symmetry_3
_geom_torsion_site_symmetry_4
_geom_torsion_publ_flag
Pt1 N1 C7 C8 -178.5(3) . . . . ?
Pt1 N1 C7 C6 2.2(4) . . . . ?
Pt1 N1 C11 C10 178.2(3) . . . . ?
Pt1 C1 C6 C7 -3.7(4) . . . . ?
Pt1 C1 C6 C5 175.4(3) . . . . ?
Pt1 C1 C2 C3 -175.0(3) . . . . ?
Br1 C14 C15 C16 179.7(3) . . . . ?
Br2 C16 C15 C14 -174.7(3) . . . . ?
N2 C13 C14 Br1 -4.4(5) . . . . ?
N2 C13 C14 C15 174.3(4) . . . . ?
N2 C13 C18 C17 -175.4(4) . . . . ?
N1 C11 C10 C9 0.4(7) . . . . ?
C1 C6 C7 N1 1.0(5) . . . . ?
C1 C6 C7 C8 -178.2(4) . . . . ?
C1 C6 C5 C4 0.4(6) . . . . ?
C1 C2 C3 C4 0.0(6) . . . . ?
C6 C1 C2 C3 0.7(6) . . . . ?
C2 C1 C6 C7 -180.0(4) . . . . ?
C2 C1 C6 C5 -0.8(6) . . . . ?
C13 C14 C15 C16 1.0(6) . . . . ?
C7 N1 C11 C10 -1.5(6) . . . . ?
C7 C8 C9 C10 -1.2(7) . . . . ?
C7 C6 C5 C4 179.5(4) . . . . ?
C5 C6 C7 N1 -178.1(4) . . . . ?
C5 C6 C7 C8 2.6(6) . . . . ?
C5 C4 C3 C2 -0.4(6) . . . . ?
C11 N1 C7 C8 1.2(6) . . . . ?
C11 N1 C7 C6 -178.1(4) . . . . ?
C11 C10 C9 C8 0.9(7) . . . . ?
C12 N2 C13 C14 -135.0(19) . . . . ?
C12 N2 C13 C18 43(2) . . . . ?
C14 C13 C18 C17 2.2(6) . . . . ?
C9 C8 C7 N1 0.1(6) . . . . ?
C9 C8 C7 C6 179.4(4) . . . . ?
C17 C16 C15 C14 2.4(7) . . . . ?
C3 C4 C5 C6 0.3(6) . . . . ?
C18 C13 C14 Br1 178.0(3) . . . . ?
C18 C13 C14 C15 -3.3(6) . . . . ?
C18 C17 C16 Br2 173.6(3) . . . . ?
C18 C17 C16 C15 -3.4(7) . . . . ?
C16 C17 C18 C13 1.1(6) . . . . ?
